data_7218148
loop_
_publ_author_name
'Loader, Jason R.'
'Libri, Stefano'
'Meijer, Anthony J. H. M.'
'Perutz, Robin N.'
'Brammer, Lee'

_publ_section_title
;
 Highly fluorinated naphthalenes and bifurcated C--H&#x22EF;F--C hydrogen
 bonding
;
_journal_issue 41
_journal_name_full CrystEngComm
_journal_page_first 9711
_journal_paper_doi 10.1039/C4CE01322K
_journal_volume 16
_journal_year 2014
_chemical_formula_moiety 'C10 H2 F6'
_chemical_formula_sum 'C10 H2 F6'
_chemical_formula_weight 236.12
_chemical_name_systematic hexafluoronaphthalene
_space_group_crystal_system monoclinic
_space_group_IT_number 14
_space_group_name_Hall '-P 2ybc'
_space_group_name_H-M_alt 'P 1 21/c 1'
_symmetry_space_group_name_Hall '-P 2ybc'
_symmetry_space_group_name_H-M 'P 1 21/c 1'
_atom_sites_solution_hydrogens geom
_atom_sites_solution_primary direct
_atom_sites_solution_secondary difmap
_audit_creation_date 2011-02-28
_audit_creation_method
;
  Olex2 1.1
  (compiled 2011.02.15 svn.r1672, GUI svn.r3494)
;
_cell_angle_alpha 90.00
_cell_angle_beta 106.432(6)
_cell_angle_gamma 90.00
_cell_formula_units_Z 4
_cell_length_a 7.7677(11)
_cell_length_b 13.5311(18)
_cell_length_c 7.9843(11)
_cell_measurement_reflns_used 9063
_cell_measurement_temperature 150.15
_cell_measurement_theta_max 32.53
_cell_measurement_theta_min 2.74
_cell_volume 804.92(19)
_computing_data_reduction 'SAINT v7.34A (Bruker, 200?)'
_computing_molecular_graphics
;
O. V. Dolomanov, L. J. Bourhis, R. J. Gildea, J. A. K. Howard and H. Puschmann,
OLEX2: a complete structure solution, refinement and analysis program.
J. Appl. Cryst. (2009). 42, 339-341.
;
_computing_publication_material
;
O. V. Dolomanov, L. J. Bourhis, R. J. Gildea, J. A. K. Howard and H. Puschmann,
OLEX2: a complete structure solution, refinement and analysis program.
J. Appl. Cryst. (2009). 42, 339-341.
;
_computing_structure_refinement 'SHELXL-97 (Sheldrick, 2008)'
_computing_structure_solution 'SHELXS-97 (Sheldrick, 2008)'
_diffrn_ambient_temperature 150.15
_diffrn_measured_fraction_theta_full 0.976
_diffrn_measured_fraction_theta_max 0.976
_diffrn_measurement_device_type 'CCD area detector'
_diffrn_measurement_method 'phi and omega scans'
_diffrn_radiation_monochromator graphite
_diffrn_radiation_type MoK\a
_diffrn_radiation_wavelength 0.71073
_diffrn_reflns_av_R_equivalents 0.0435
_diffrn_reflns_av_unetI/netI 0.0303
_diffrn_reflns_limit_h_max 11
_diffrn_reflns_limit_h_min -11
_diffrn_reflns_limit_k_max 20
_diffrn_reflns_limit_k_min -20
_diffrn_reflns_limit_l_max 11
_diffrn_reflns_limit_l_min -11
_diffrn_reflns_number 19686
_diffrn_reflns_theta_full 32.65
_diffrn_reflns_theta_max 32.65
_diffrn_reflns_theta_min 2.73
_diffrn_source 'fine-focus sealed tube'
_diffrn_source_current 30.0
_diffrn_source_power 1.5
_diffrn_source_voltage 50.0
_exptl_absorpt_coefficient_mu 0.211
_exptl_absorpt_correction_T_max 1
_exptl_absorpt_correction_T_min 0.740346
_exptl_absorpt_correction_type multi-scan
_exptl_absorpt_process_details
;
 SADABS-2004/1 (Bruker,2004) was used for absorption correction.
 R(int) was 0.0881 before and 0.0400 after correction.
 The Ratio of minimum to maximum transmission is 0.740346.
 The \l/2 correction factor is 0.0015
;
_exptl_crystal_colour colourless
_exptl_crystal_colour_primary colourless
_exptl_crystal_density_diffrn 1.948
_exptl_crystal_density_method 'not measured'
_exptl_crystal_description rod
_exptl_crystal_F_000 464
_exptl_crystal_recrystallization_method 'Re-crystallisation from solvent: hexane'
_exptl_crystal_size_max 0.69
_exptl_crystal_size_mid 0.18
_exptl_crystal_size_min 0.14
_refine_diff_density_max 0.509
_refine_diff_density_min -0.317
_refine_diff_density_rms 0.073
_refine_ls_extinction_method none
_refine_ls_goodness_of_fit_ref 1.042
_refine_ls_hydrogen_treatment constr
_refine_ls_matrix_type full
_refine_ls_number_parameters 145
_refine_ls_number_reflns 2880
_refine_ls_number_restraints 0
_refine_ls_restrained_S_all 1.042
_refine_ls_R_factor_all 0.0686
_refine_ls_R_factor_gt 0.0403
_refine_ls_shift/su_max 0.000
_refine_ls_shift/su_mean 0.000
_refine_ls_structure_factor_coef Fsqd
_refine_ls_weighting_details 'calc w=1/[\s^2^(Fo^2^)+(0.0625P)^2^+0.3496P] where P=(Fo^2^+2Fc^2^)/3'
_refine_ls_weighting_scheme calc
_refine_ls_wR_factor_gt 0.1070
_refine_ls_wR_factor_ref 0.1294
_reflns_number_gt 1951
_reflns_number_total 2880
_reflns_threshold_expression >2sigma(I)
_cod_data_source_file c4ce01322k2.cif
_cod_data_source_block ilb998_0m
_cod_depositor_comments 'Adding full bibliography for 7218148--7218149.cif.'
_cod_database_code 7218148

loop_
_space_group_symop_id
_space_group_symop_operation_xyz
1 'x, y, z'
2 '-x, y+1/2, -z+1/2'
3 '-x, -y, -z'
4 'x, -y-1/2, z-1/2'

loop_
_atom_site_label
_atom_site_type_symbol
_atom_site_fract_x
_atom_site_fract_y
_atom_site_fract_z
_atom_site_U_iso_or_equiv
_atom_site_adp_type
_atom_site_occupancy
_atom_site_symmetry_multiplicity
_atom_site_calc_flag
_atom_site_refinement_flags
F8 F 0.25896(12) 0.08322(6) 0.10229(12) 0.0252(2) Uani 1 1 d .
F1 F 0.49813(11) 0.19518(6) 0.30548(11) 0.0232(2) Uani 1 1 d .
F4 F 0.16827(12) 0.51853(6) -0.05332(11) 0.0248(2) Uani 1 1 d .
F5 F -0.07537(12) 0.40703(6) -0.25122(11) 0.0230(2) Uani 1 1 d .
C9 C 0.25613(17) 0.25860(9) 0.07222(17) 0.0159(2) Uani 1 1 d .
F6 F -0.20477(12) 0.22597(7) -0.33945(11) 0.0268(2) Uani 1 1 d .
C10 C 0.16817(17) 0.34354(9) -0.01981(17) 0.0162(2) Uani 1 1 d .
F2 F 0.61880(12) 0.37670(6) 0.40218(12) 0.0299(2) Uani 1 1 d .
C7 C 0.02703(18) 0.15235(9) -0.11755(19) 0.0201(3) Uani 1 1 d .
H7 H -0.0209 0.0884 -0.1507 0.024 Uiso 1 1 calc R
C1 C 0.41104(17) 0.27283(9) 0.21462(18) 0.0178(2) Uani 1 1 d .
C3 C 0.39297(19) 0.45017(9) 0.17391(19) 0.0213(3) Uani 1 1 d .
H3 H 0.4394 0.5143 0.2085 0.026 Uiso 1 1 calc R
C5 C 0.01037(17) 0.32945(9) -0.15943(17) 0.0175(2) Uani 1 1 d .
C6 C -0.05681(18) 0.23664(10) -0.20528(18) 0.0193(3) Uani 1 1 d .
C8 C 0.17917(18) 0.16451(9) 0.01660(18) 0.0183(3) Uani 1 1 d .
C2 C 0.47472(18) 0.36589(10) 0.26379(19) 0.0205(3) Uani 1 1 d .
C4 C 0.24495(18) 0.43743(9) 0.03545(18) 0.0185(3) Uani 1 1 d .

loop_
_atom_site_aniso_label
_atom_site_aniso_U_11
_atom_site_aniso_U_22
_atom_site_aniso_U_33
_atom_site_aniso_U_23
_atom_site_aniso_U_13
_atom_site_aniso_U_12
F8 0.0283(4) 0.0095(3) 0.0335(5) 0.0035(3) 0.0016(4) 0.0028(3)
F1 0.0230(4) 0.0137(4) 0.0283(4) 0.0047(3) 0.0002(3) 0.0042(3)
F4 0.0320(5) 0.0100(3) 0.0284(5) 0.0042(3) 0.0019(3) 0.0031(3)
F5 0.0253(4) 0.0157(4) 0.0243(4) 0.0034(3) 0.0008(3) 0.0061(3)
C9 0.0178(5) 0.0107(5) 0.0195(6) 0.0008(4) 0.0058(4) 0.0016(4)
F6 0.0250(4) 0.0242(4) 0.0259(4) -0.0021(3) -0.0012(3) -0.0015(3)
C10 0.0186(6) 0.0104(5) 0.0197(6) 0.0012(4) 0.0053(4) 0.0019(4)
F2 0.0262(5) 0.0208(4) 0.0334(5) -0.0006(4) -0.0066(4) -0.0015(3)
C7 0.0219(6) 0.0129(5) 0.0245(7) -0.0022(5) 0.0053(5) -0.0020(4)
C1 0.0190(6) 0.0114(5) 0.0216(6) 0.0027(4) 0.0034(4) 0.0027(4)
C3 0.0237(6) 0.0111(5) 0.0270(7) 0.0001(5) 0.0039(5) -0.0015(4)
C5 0.0195(6) 0.0132(5) 0.0194(6) 0.0011(4) 0.0051(4) 0.0040(4)
C6 0.0182(6) 0.0180(6) 0.0203(6) -0.0015(5) 0.0030(5) -0.0003(4)
C8 0.0221(6) 0.0099(5) 0.0228(6) 0.0017(4) 0.0061(5) 0.0021(4)
C2 0.0184(6) 0.0155(5) 0.0248(7) -0.0001(5) 0.0016(5) -0.0015(4)
C4 0.0228(6) 0.0092(5) 0.0230(6) 0.0028(4) 0.0058(5) 0.0019(4)

loop_
_atom_type_symbol
_atom_type_description
_atom_type_scat_dispersion_real
_atom_type_scat_dispersion_imag
_atom_type_scat_source
C C 0.0033 0.0016 'International Tables Vol C Tables 4.2.6.8 and 6.1.1.4'
H H 0.0000 0.0000 'International Tables Vol C Tables 4.2.6.8 and 6.1.1.4'
F F 0.0171 0.0103 'International Tables Vol C Tables 4.2.6.8 and 6.1.1.4'

loop_
_geom_angle_atom_site_label_1
_geom_angle_atom_site_label_2
_geom_angle_atom_site_label_3
_geom_angle
C1 C9 C10 118.53(11)
C1 C9 C8 123.98(11)
C8 C9 C10 117.48(11)
C5 C10 C9 118.52(11)
C5 C10 C4 123.96(11)
C4 C10 C9 117.52(12)
C6 C7 H7 120.9
C8 C7 H7 120.9
C8 C7 C6 118.21(12)
F1 C1 C9 120.69(11)
F1 C1 C2 118.54(12)
C2 C1 C9 120.77(11)
C2 C3 H3 121.0
C4 C3 H3 121.0
C4 C3 C2 117.99(12)
F5 C5 C10 120.58(11)
F5 C5 C6 118.55(12)
C6 C5 C10 120.86(11)
F6 C6 C7 119.03(12)
F6 C6 C5 119.26(12)
C5 C6 C7 121.70(12)
F8 C8 C9 118.60(12)
F8 C8 C7 118.16(11)
C7 C8 C9 123.23(12)
F2 C2 C1 119.12(12)
F2 C2 C3 119.05(12)
C1 C2 C3 121.83(12)
F4 C4 C10 118.69(11)
F4 C4 C3 117.98(11)
C3 C4 C10 123.33(12)

loop_
_geom_bond_atom_site_label_1
_geom_bond_atom_site_label_2
_geom_bond_distance
F8 C8 1.3499(14)
F1 C1 1.3454(14)
F4 C4 1.3500(14)
F5 C5 1.3441(14)
C9 C10 1.4296(17)
C9 C1 1.4155(18)
C9 C8 1.4231(17)
F6 C6 1.3389(15)
C10 C5 1.4172(18)
C10 C4 1.4197(17)
F2 C2 1.3398(16)
C7 H7 0.9500
C7 C6 1.3991(18)
C7 C8 1.3619(19)
C1 C2 1.3691(17)
C3 H3 0.9500
C3 C2 1.4004(18)
C3 C4 1.3619(19)
C5 C6 1.3695(18)
